data_9013953
loop_
_publ_author_name
'Camara, F.'
'Sokolova, E.'
'Nieto, F.'

_publ_section_title
;Camaraite, Ba3NaTi4(Fe2+,Mn)8(Si2O7)4O4(OH,F)7. II. The crystal structure and
 crystal chemistry of a new group-II Ti-disilicate mineral Locality: the
 Verkhnee Espe alkaline deposit, Akjailyautas Mountains, Kazakhstan
;
_journal_name_full 'Mineralogical Magazine'
_journal_page_first 855
_journal_page_last 870
_journal_paper_doi 10.1180/minmag.2009.073.5.855
_journal_volume 73
_journal_year 2009
_chemical_compound_source 'the Verkhnee Espe alkaline deposit, Akjailyautas Mountains, Kazakhstan'
_chemical_formula_sum
;Al0.08 Ba5.22 Ca0.58 F6.02 Fe10.08 H7.98 K0.68 Mg0.16 Mn5.12 Na2.58 Nb0.48
 O71.98 Si16 Ti7.44 Zr0.16
;
_chemical_name_mineral Camaraite
_space_group_IT_number 2
_symmetry_space_group_name_Hall '-P 1 (1/2*x+1/2*y,1/2*x-1/2*y,-z)'
_symmetry_space_group_name_H-M 'C -1'
_cell_angle_alpha 99.345
_cell_angle_beta 92.315
_cell_angle_gamma 89.993
_cell_formula_units_Z 2
_cell_length_a 10.6965
_cell_length_b 13.7861
_cell_length_c 21.478
_cell_volume 3122.560
_database_code_amcsd 0014596
_exptl_crystal_density_diffrn 4.058
_cod_original_formula_sum
;Fe10.08 Mn5.12 Mg.16 Zr.16 Ca.58 (Ti7.44 Nb.48 Al.08) Si16 Ba5.22 K.68 Na2.58
 O71.98 (F6.02 H7.98)
;
_cod_database_code 9013953

loop_
_space_group_symop_operation_xyz
x,y,z
1/2+x,1/2+y,z
-x,-y,-z
1/2-x,1/2-y,-z

loop_
_atom_site_aniso_label
_atom_site_aniso_U_11
_atom_site_aniso_U_22
_atom_site_aniso_U_33
_atom_site_aniso_U_12
_atom_site_aniso_U_13
_atom_site_aniso_U_23
Fe2+MO1 0.00780 0.01350 0.01400 -0.00210 -0.00300 0.00490
Fe3+MO1 0.00780 0.01350 0.01400 -0.00210 -0.00300 0.00490
MnMO1 0.00780 0.01350 0.01400 -0.00210 -0.00300 0.00490
MgMO1 0.00780 0.01350 0.01400 -0.00210 -0.00300 0.00490
ZrMO1 0.00780 0.01350 0.01400 -0.00210 -0.00300 0.00490
CaMO1 0.00780 0.01350 0.01400 -0.00210 -0.00300 0.00490
Fe2+MO2 0.00820 0.01020 0.01320 0.00110 -0.00070 0.00190
Fe3+MO2 0.00820 0.01020 0.01320 0.00110 -0.00070 0.00190
MnMO2 0.00820 0.01020 0.01320 0.00110 -0.00070 0.00190
MgMO2 0.00820 0.01020 0.01320 0.00110 -0.00070 0.00190
ZrMO2 0.00820 0.01020 0.01320 0.00110 -0.00070 0.00190
CaMO2 0.00820 0.01020 0.01320 0.00110 -0.00070 0.00190
Fe2+MO3 0.00800 0.00990 0.01100 0.00030 -0.00080 0.00180
Fe3+MO3 0.00800 0.00990 0.01100 0.00030 -0.00080 0.00180
MnMO3 0.00800 0.00990 0.01100 0.00030 -0.00080 0.00180
MgMO3 0.00800 0.00990 0.01100 0.00030 -0.00080 0.00180
ZrMO3 0.00800 0.00990 0.01100 0.00030 -0.00080 0.00180
CaMO3 0.00800 0.00990 0.01100 0.00030 -0.00080 0.00180
Fe2+MO4 0.00830 0.00950 0.01050 -0.00010 -0.00050 0.00170
Fe3+MO4 0.00830 0.00950 0.01050 -0.00010 -0.00050 0.00170
MnMO4 0.00830 0.00950 0.01050 -0.00010 -0.00050 0.00170
MgMO4 0.00830 0.00950 0.01050 -0.00010 -0.00050 0.00170
ZrMO4 0.00830 0.00950 0.01050 -0.00010 -0.00050 0.00170
CaMO4 0.00830 0.00950 0.01050 -0.00010 -0.00050 0.00170
Fe2+MO5 0.00760 0.01420 0.01520 -0.00240 -0.00350 0.00680
Fe3+MO5 0.00760 0.01420 0.01520 -0.00240 -0.00350 0.00680
MnMO5 0.00760 0.01420 0.01520 -0.00240 -0.00350 0.00680
MgMO5 0.00760 0.01420 0.01520 -0.00240 -0.00350 0.00680
ZrMO5 0.00760 0.01420 0.01520 -0.00240 -0.00350 0.00680
CaMO5 0.00760 0.01420 0.01520 -0.00240 -0.00350 0.00680
Fe2+MO6 0.00910 0.01570 0.02070 0.00340 -0.00600 -0.00390
Fe3+MO6 0.00910 0.01570 0.02070 0.00340 -0.00600 -0.00390
MnMO6 0.00910 0.01570 0.02070 0.00340 -0.00600 -0.00390
MgMO6 0.00910 0.01570 0.02070 0.00340 -0.00600 -0.00390
ZrMO6 0.00910 0.01570 0.02070 0.00340 -0.00600 -0.00390
CaMO6 0.00910 0.01570 0.02070 0.00340 -0.00600 -0.00390
Fe2+MO7 0.00720 0.01030 0.00960 0.00050 -0.00020 0.00130
Fe3+MO7 0.00720 0.01030 0.00960 0.00050 -0.00020 0.00130
MnMO7 0.00720 0.01030 0.00960 0.00050 -0.00020 0.00130
MgMO7 0.00720 0.01030 0.00960 0.00050 -0.00020 0.00130
ZrMO7 0.00720 0.01030 0.00960 0.00050 -0.00020 0.00130
CaMO7 0.00720 0.01030 0.00960 0.00050 -0.00020 0.00130
Fe2+MO8 0.00770 0.01060 0.01190 -0.00020 -0.00060 0.00170
Fe3+MO8 0.00770 0.01060 0.01190 -0.00020 -0.00060 0.00170
MnMO8 0.00770 0.01060 0.01190 -0.00020 -0.00060 0.00170
MgMO8 0.00770 0.01060 0.01190 -0.00020 -0.00060 0.00170
ZrMO8 0.00770 0.01060 0.01190 -0.00020 -0.00060 0.00170
CaMO8 0.00770 0.01060 0.01190 -0.00020 -0.00060 0.00170
TiMH1 0.00460 0.01520 0.00680 -0.00050 -0.00040 0.00320
NbMH1 0.00460 0.01520 0.00680 -0.00050 -0.00040 0.00320
AlMH1 0.00460 0.01520 0.00680 -0.00050 -0.00040 0.00320
TiMH2 0.00490 0.01560 0.00660 -0.00010 -0.00050 0.00020
NbMH2 0.00490 0.01560 0.00660 -0.00010 -0.00050 0.00020
AlMH2 0.00490 0.01560 0.00660 -0.00010 -0.00050 0.00020
TiMH3 0.00250 0.00810 0.00340 -0.00020 -0.00090 0.00030
NbMH3 0.00250 0.00810 0.00340 -0.00020 -0.00090 0.00030
AlMH3 0.00250 0.00810 0.00340 -0.00020 -0.00090 0.00030
TiMH4 0.00320 0.00510 0.00290 0.00010 -0.00090 0.00010
NbMH4 0.00320 0.00510 0.00290 0.00010 -0.00090 0.00010
AlMH4 0.00320 0.00510 0.00290 0.00010 -0.00090 0.00010
Si1 0.00970 0.00770 0.00720 -0.00010 -0.00010 0.00140
Si2 0.00980 0.00760 0.00610 0.00060 0.00010 0.00020
Si3 0.01100 0.00740 0.00570 0.00090 -0.00090 0.00080
Si4 0.01240 0.00870 0.00540 0.00160 0.00040 0.00100
Si5 0.01280 0.00640 0.00540 -0.00070 0.00090 0.00040
Si6 0.01190 0.00790 0.00470 -0.00020 -0.00060 0.00260
Si7 0.01020 0.00690 0.00640 0.00050 -0.00080 0.00090
Si8 0.00790 0.00710 0.00730 0.00120 0.00050 0.00170
BaAP1 0.00880 0.02900 0.01060 -0.00086 0.00029 0.00200
BaAP2 0.00900 0.01400 0.00890 0.00063 -0.00020 0.00113
BaAP3 0.00880 0.00400 0.00390 -0.00030 -0.00080 0.00110
KAP3 0.00880 0.00400 0.00390 -0.00030 -0.00080 0.00110
BaAP4A 0.02180 0.03800 0.01530 -0.00240 -0.00380 0.00500
KAP4B 0.02180 0.03800 0.01530 -0.00240 -0.00380 0.00500
NaBP1 0.02500 0.02200 0.00400 -0.00670 0.00100 0.00070
CaBP1 0.02500 0.02200 0.00400 -0.00670 0.00100 0.00070
NaBP2 0.02600 0.01700 0.00600 0.00980 -0.00130 0.00010
CaBP2 0.02600 0.01700 0.00600 0.00980 -0.00130 0.00010
O1 0.01300 0.00900 0.00700 0.00000 0.00000 0.00000
O2 0.01300 0.02500 0.01100 0.00200 0.00000 0.00400
O3 0.01100 0.02700 0.01400 -0.00500 -0.00400 0.00200
O4 0.01700 0.01300 0.01700 0.00200 0.00100 0.00100
O5 0.00800 0.01100 0.00700 -0.00100 0.00000 0.00300
O6 0.00800 0.02700 0.01100 0.00600 -0.00400 0.00100
O7 0.01200 0.02800 0.01300 -0.00200 -0.00100 0.00300
O8 0.01300 0.02400 0.01800 -0.00400 0.00400 -0.00300
O9 0.01200 0.03200 0.01400 0.00400 0.00100 0.00300
O10 0.01000 0.01100 0.00800 0.00100 0.00200 -0.00100
O11 0.01900 0.01300 0.01900 -0.00300 -0.00600 0.00200
O12 0.01400 0.02700 0.01700 -0.00300 0.00000 0.00400
O13 0.01400 0.01700 0.00500 0.00100 0.00100 0.00300
O14 0.00700 0.03200 0.01600 0.00800 0.00600 0.00700
O15 0.01300 0.01400 0.00500 -0.00200 -0.00200 0.00000
O16 0.00800 0.03100 0.01700 0.00400 -0.00500 -0.00500
O17 0.01100 0.02900 0.01400 -0.00500 0.00100 -0.00100
O18 0.02000 0.01400 0.01600 0.00000 0.00200 0.00300
O19 0.01300 0.03200 0.01700 -0.00800 -0.00500 0.01100
O20 0.01100 0.02600 0.01800 0.00300 -0.00200 0.00200
O21 0.01100 0.01200 0.00800 0.00200 -0.00200 0.00600
O22 0.01000 0.02800 0.01500 0.00600 0.00100 0.00600
O23 0.00900 0.01200 0.00900 0.00100 0.00100 0.00000
O24 0.01300 0.02200 0.01300 0.00000 0.00300 -0.00100
O25 0.01800 0.01600 0.01600 0.00100 0.00100 0.00100
O26 0.01400 0.01100 0.00500 -0.00200 0.00100 0.00100
O27 0.00900 0.02400 0.01300 -0.00400 0.00300 -0.00100
O28 0.01400 0.02100 0.01500 0.00500 0.00100 0.00300
O29 0.00900 0.01700 0.00700 -0.00200 -0.00200 -0.00300
O30 0.00900 0.02100 0.00900 -0.00200 -0.00200 0.00700
O31 0.01000 0.02600 0.01100 0.00300 -0.00100 0.00800
O32 0.00900 0.02100 0.00700 0.00200 0.00000 0.00000
O-HXOA1 0.01600 0.01800 0.00800 -0.00100 0.00000 0.00000
FXOA1 0.01600 0.01800 0.00800 -0.00100 0.00000 0.00000
O-HXOA2 0.01200 0.01700 0.00900 0.00100 0.00000 0.00400
FXOA2 0.01200 0.01700 0.00900 0.00100 0.00000 0.00400
O-HXOA4 0.01400 0.02600 0.01600 0.00400 0.00200 0.00300
FXOA4 0.01400 0.02600 0.01600 0.00400 0.00200 0.00300
O-HXPM2 0.01200 0.02300 0.00300 0.00100 -0.00100 -0.00300
FXPM2 0.01200 0.02300 0.00300 0.00100 -0.00100 -0.00300
O-HXPM3 0.01400 0.01000 0.00500 0.00100 -0.00300 0.00200
FXPM3 0.01400 0.01000 0.00500 0.00100 -0.00300 0.00200

loop_
_atom_site_label
_atom_site_fract_x
_atom_site_fract_y
_atom_site_fract_z
_atom_site_occupancy
_atom_site_U_iso_or_equiv
_atom_site_type_symbol
_atom_site_attached_hydrogens
Fe2+MO1 0.43483 0.93864 0.74206 0.55000 0.01160 Fe 0
Fe3+MO1 0.43483 0.93864 0.74206 0.08000 0.01160 Fe 0
MnMO1 0.43483 0.93864 0.74206 0.32000 0.01160 Mn 0
MgMO1 0.43483 0.93864 0.74206 0.01000 0.01160 Mg 0
ZrMO1 0.43483 0.93864 0.74206 0.01000 0.01160 Zr 0
CaMO1 0.43483 0.93864 0.74206 0.01000 0.01160 Ca 0
Fe2+MO2 0.43694 0.18505 0.74447 0.55000 0.01060 Fe 0
Fe3+MO2 0.43694 0.18505 0.74447 0.08000 0.01060 Fe 0
MnMO2 0.43694 0.18505 0.74447 0.32000 0.01060 Mn 0
MgMO2 0.43694 0.18505 0.74447 0.01000 0.01060 Mg 0
ZrMO2 0.43694 0.18505 0.74447 0.01000 0.01060 Zr 0
CaMO2 0.43694 0.18505 0.74447 0.01000 0.01060 Ca 0
Fe2+MO3 0.18444 0.31156 0.73935 0.55000 0.00970 Fe 0
Fe3+MO3 0.18444 0.31156 0.73935 0.08000 0.00970 Fe 0
MnMO3 0.18444 0.31156 0.73935 0.32000 0.00970 Mn 0
MgMO3 0.18444 0.31156 0.73935 0.01000 0.00970 Mg 0
ZrMO3 0.18444 0.31156 0.73935 0.01000 0.00970 Zr 0
CaMO3 0.18444 0.31156 0.73935 0.01000 0.00970 Ca 0
Fe2+MO4 0.68883 0.06102 0.74836 0.55000 0.00940 Fe 0
Fe3+MO4 0.68883 0.06102 0.74836 0.08000 0.00940 Fe 0
MnMO4 0.68883 0.06102 0.74836 0.32000 0.00940 Mn 0
MgMO4 0.68883 0.06102 0.74836 0.01000 0.00940 Mg 0
ZrMO4 0.68883 0.06102 0.74836 0.01000 0.00940 Zr 0
CaMO4 0.68883 0.06102 0.74836 0.01000 0.00940 Ca 0
Fe2+MO5 0.43850 0.43667 0.74667 0.55000 0.01200 Fe 0
Fe3+MO5 0.43850 0.43667 0.74667 0.08000 0.01200 Fe 0
MnMO5 0.43850 0.43667 0.74667 0.32000 0.01200 Mn 0
MgMO5 0.43850 0.43667 0.74667 0.01000 0.01200 Mg 0
ZrMO5 0.43850 0.43667 0.74667 0.01000 0.01200 Zr 0
CaMO5 0.43850 0.43667 0.74667 0.01000 0.01200 Ca 0
Fe2+MO6 0.93645 0.18536 0.74390 0.55000 0.01610 Fe 0
Fe3+MO6 0.93645 0.18536 0.74390 0.08000 0.01610 Fe 0
MnMO6 0.93645 0.18536 0.74390 0.32000 0.01610 Mn 0
MgMO6 0.93645 0.18536 0.74390 0.01000 0.01610 Mg 0
ZrMO6 0.93645 0.18536 0.74390 0.01000 0.01610 Zr 0
CaMO6 0.93645 0.18536 0.74390 0.01000 0.01610 Ca 0
Fe2+MO7 0.18740 0.06414 0.74976 0.55000 0.00910 Fe 0
Fe3+MO7 0.18740 0.06414 0.74976 0.08000 0.00910 Fe 0
MnMO7 0.18740 0.06414 0.74976 0.32000 0.00910 Mn 0
MgMO7 0.18740 0.06414 0.74976 0.01000 0.00910 Mg 0
ZrMO7 0.18740 0.06414 0.74976 0.01000 0.00910 Zr 0
CaMO7 0.18740 0.06414 0.74976 0.01000 0.00910 Ca 0
Fe2+MO8 0.18618 0.80846 0.73804 0.55000 0.01010 Fe 0
Fe3+MO8 0.18618 0.80846 0.73804 0.08000 0.01010 Fe 0
MnMO8 0.18618 0.80846 0.73804 0.32000 0.01010 Mn 0
MgMO8 0.18618 0.80846 0.73804 0.01000 0.01010 Mg 0
ZrMO8 0.18618 0.80846 0.73804 0.01000 0.01010 Zr 0
CaMO8 0.18618 0.80846 0.73804 0.01000 0.01010 Ca 0
TiMH1 0.13405 0.91975 0.10904 0.93000 0.00870 Ti 0
NbMH1 0.13405 0.91975 0.10904 0.06000 0.00870 Nb 0
AlMH1 0.13405 0.91975 0.10904 0.01000 0.00870 Al 0
TiMH2 0.36611 0.11651 0.88994 0.93000 0.00920 Ti 0
NbMH2 0.36611 0.11651 0.88994 0.06000 0.00920 Nb 0
AlMH2 0.36611 0.11651 0.88994 0.01000 0.00920 Al 0
TiMH3 0.50856 0.79405 0.59882 0.93000 0.00480 Ti 0
NbMH3 0.50856 0.79405 0.59882 0.06000 0.00480 Nb 0
AlMH3 0.50856 0.79405 0.59882 0.01000 0.00480 Al 0
TiMH4 0.00852 0.75532 0.59945 0.93000 0.00380 Ti 0
NbMH4 0.00852 0.75532 0.59945 0.06000 0.00380 Nb 0
AlMH4 0.00852 0.75532 0.59945 0.01000 0.00380 Al 0
Si1 0.23060 0.08018 0.38341 1.00000 0.00820 Si 0
Si2 0.22960 0.86253 0.38407 1.00000 0.00790 Si 0
Si3 0.12520 0.73230 0.87103 1.00000 0.00810 Si 0
Si4 0.12490 0.95336 0.87138 1.00000 0.00880 Si 0
Si5 0.10430 0.23368 0.87155 1.00000 0.00820 Si 0
Si6 0.60510 0.95443 0.87165 1.00000 0.00800 Si 0
Si7 0.24950 0.92056 0.61625 1.00000 0.00790 Si 0
Si8 0.24927 0.13881 0.61685 1.00000 0.00740 Si 0
BaAP1 0.87372 0.36887 0.98145 1.00000 0.01629 Ba 0
BaAP2 0.12668 0.12888 0.01671 1.00000 0.01072 Ba 0
BaAP3 0.50000 0.00000 0.50000 0.72000 0.00540 Ba 0
KAP3 0.50000 0.00000 0.50000 0.28000 0.00540 K 0
BaAP4A 0.00050 0.03890 0.49960 0.25000 0.02520 Ba 0
KAP4B -0.00670 -0.00460 0.48860 0.20000 0.02520 K 0
NaBP1 0.25000 0.25000 0.50000 0.86000 0.01720 Na 0
CaBP1 0.25000 0.25000 0.50000 0.14000 0.01720 Ca 0
NaBP2 0.25000 0.00000 0.50000 0.86000 0.01650 Na 0
CaBP2 0.25000 0.00000 0.50000 0.14000 0.01650 Ca 0
O1 0.26840 0.42870 0.69330 1.00000 0.00980 O 0
O2 0.12740 0.15620 0.41430 1.00000 0.01630 O 0
O3 0.13260 0.39530 0.58510 1.00000 0.01740 O 0
O4 0.18270 0.97620 0.40380 1.00000 0.01560 O 0
O5 0.27050 0.66680 0.69240 1.00000 0.00820 O 0
O6 0.36710 0.85280 0.41480 1.00000 0.01570 O 0
O7 0.12670 0.80210 0.41570 1.00000 0.01770 O 0
O8 0.00700 0.27580 0.09860 1.00000 0.01920 O 0
O9 0.26590 0.81980 1.09190 1.00000 0.01940 O 0
O10 0.11590 0.69800 0.79530 1.00000 0.00970 O 0
O11 0.67700 0.34640 0.88420 1.00000 0.01730 O 0
O12 0.23500 0.02550 0.90660 1.00000 0.01920 O 0
O13 0.11360 0.94810 0.79540 1.00000 0.01190 O 0
O14 0.00640 0.02010 0.09810 1.00000 0.01760 O 0
O15 0.10250 0.20100 0.79500 1.00000 0.01080 O 0
O16 0.24150 0.22250 0.90050 1.00000 0.02000 O 0
O17 -0.00040 0.18000 0.90640 1.00000 0.01870 O 0
O18 0.05530 0.34780 0.88560 1.00000 0.01640 O 0
O19 0.25950 0.01990 1.09650 1.00000 0.02000 O 0
O20 0.50130 0.02760 0.90760 1.00000 0.01890 O 0
O21 0.60520 0.94980 0.79550 1.00000 0.01010 O 0
O22 0.38120 0.89480 0.58500 1.00000 0.01740 O 0
O23 0.26110 0.92980 0.69280 1.00000 0.00990 O 0
O24 0.14140 0.84390 0.58440 1.00000 0.01610 O 0
O25 0.19850 0.02510 0.59710 1.00000 0.01670 O 0
O26 0.25900 0.16960 0.69340 1.00000 0.01000 O 0
O27 0.38210 0.14730 0.58650 1.00000 0.01600 O 0
O28 0.14180 0.19840 0.58410 1.00000 0.01660 O 0
O29 0.98030 0.21380 0.31560 1.00000 0.01160 O 0
O30 0.14340 0.92990 0.19310 1.00000 0.01230 O 0
O31 0.98200 0.69390 0.31680 1.00000 0.01500 O 0
O32 0.35670 0.08310 0.80510 1.00000 0.01250 O 0
O-HXOA1 0.51210 0.05150 0.70010 0.57000 0.01430 O 0
FXOA1 0.51210 0.05150 0.70010 0.43000 0.01430 F 0
O-HXOA2 0.01200 0.04930 0.70200 0.57000 0.01260 O 0
FXOA2 0.01200 0.04930 0.70200 0.43000 0.01260 F 0
O-HXOA3 0.36090 0.82310 0.78470 0.57000 0.01180 O 0
FXOA3 0.36090 0.82310 0.78470 0.43000 0.01180 F 0
O-HXOA4 0.36030 0.32000 0.78660 0.57000 0.01870 O 0
FXOA4 0.36030 0.32000 0.78660 0.43000 0.01870 F 0
O-HXPM1 0.12720 0.89990 0.01050 0.57000 0.01450 O 0
FXPM1 0.12720 0.89990 0.01050 0.43000 0.01450 F 0
O-HXPM2 0.37510 0.15220 0.98880 0.57000 0.01350 O 0
FXPM2 0.37510 0.15220 0.98880 0.43000 0.01350 F 0
O-HXPM3 0.00100 0.27440 0.49960 0.57000 0.00950 O 0
FXPM3 0.00100 0.27440 0.49960 0.43000 0.00950 F 0

loop_
_cod_changelog_entry_id
_cod_changelog_entry_author
_cod_changelog_entry_date
_cod_changelog_entry_text
1
;cod-tools version 3.8.0
Id: cif_guess_AMCSD_atom_types 9581 2023-05-17 12:35:41Z saulius
;
2023-05-23T09:22:02+03:00
;Derived atom types and hydrogen counts
from atom names that follow the AMCSD naming convention
(Wat == water, O-H == hydroxyl).
;
2
;cod-tools version 3.10.1
Id: cif_fix_AMCSD_aniso_labels 10200 2024-08-01 14:09:44Z saulius
;
2024-08-02T12:21:53+03:00
;Changed the following '_atom_site_aniso_label' values:
'OHXOA1' -> 'O-HXOA1'
'OHXOA2' -> 'O-HXOA2'
'OHXOA4' -> 'O-HXOA4'
'OHXPM2' -> 'O-HXPM2'
'OHXPM3' -> 'O-HXPM3'
;

loop_
_cod_related_entry_id
_cod_related_entry_database
_cod_related_entry_code
1 AMCSD 0014596
